data_7209570
loop_
_publ_author_name
'Chen, Yanmei'
'Li, Lei'
'Cao, Yanyuan'
'Wu, Jian'
'Gao, Qian'
'Li, Yahong'
'Hu, Hailiang'
'Liu, Wei'
'Liu, Yonglu'
'Kang, Zhenhui'
'Li, Jingping'

_publ_section_title
;
 CuII-mediated controllable creation of tertiary and quaternary carbon
 centers: designed assembly and structures of a new class of copper
 complexes supported by in situ generated substituted
 1-pyridineimidazo[1,5-a]pyridine ligands
;
_journal_issue 14
_journal_name_full CrystEngComm
_journal_page_first 2675
_journal_paper_doi 10.1039/c3ce00012e
_journal_volume 15
_journal_year 2013
_chemical_formula_moiety 'C25 H18 Cl2 N6 Zn'
_chemical_formula_sum 'C25 H18 Cl2 N6 Zn'
_chemical_formula_weight 538.72
_chemical_name_systematic
;
?
;
_space_group_IT_number 2
_symmetry_cell_setting triclinic
_symmetry_space_group_name_Hall '-P 1'
_symmetry_space_group_name_H-M 'P -1'
_atom_sites_solution_hydrogens geom
_atom_sites_solution_primary direct
_atom_sites_solution_secondary difmap
_audit_creation_method SHELXL-97
_cell_angle_alpha 73.4730(10)
_cell_angle_beta 84.730(2)
_cell_angle_gamma 89.3540(10)
_cell_formula_units_Z 2
_cell_length_a 7.8615(6)
_cell_length_b 10.7668(8)
_cell_length_c 14.0784(10)
_cell_measurement_reflns_used 3196
_cell_measurement_temperature 293(2)
_cell_measurement_theta_max 26.883
_cell_measurement_theta_min 2.602
_cell_volume 1137.44(15)
_computing_cell_refinement 'Bruker SMART'
_computing_data_collection 'Bruker SMART'
_computing_data_reduction 'Bruker SAINT'
_computing_molecular_graphics 'Bruker SHELXTL'
_computing_publication_material 'Bruker SHELXTL'
_computing_structure_refinement 'SHELXL-97 (Sheldrick, 1997)'
_computing_structure_solution 'SHELXS-97 (Sheldrick, 1990)'
_diffrn_ambient_temperature 293(2)
_diffrn_measured_fraction_theta_full 0.980
_diffrn_measured_fraction_theta_max 0.980
_diffrn_measurement_device_type 'CCD area detector'
_diffrn_measurement_method 'phi and omega scans'
_diffrn_radiation_monochromator graphite
_diffrn_radiation_source 'fine-focus sealed tube'
_diffrn_radiation_type MoK\a
_diffrn_radiation_wavelength 0.71073
_diffrn_reflns_av_R_equivalents 0.0144
_diffrn_reflns_av_sigmaI/netI 0.0287
_diffrn_reflns_limit_h_max 9
_diffrn_reflns_limit_h_min -7
_diffrn_reflns_limit_k_max 12
_diffrn_reflns_limit_k_min -12
_diffrn_reflns_limit_l_max 15
_diffrn_reflns_limit_l_min -16
_diffrn_reflns_number 6233
_diffrn_reflns_theta_full 25.00
_diffrn_reflns_theta_max 25.00
_diffrn_reflns_theta_min 2.12
_exptl_absorpt_coefficient_mu 1.342
_exptl_absorpt_correction_T_max 0.7751
_exptl_absorpt_correction_T_min 0.7050
_exptl_absorpt_correction_type multi-scan
_exptl_absorpt_process_details sadabs
_exptl_crystal_colour yellow
_exptl_crystal_density_diffrn 1.573
_exptl_crystal_density_method 'not measured'
_exptl_crystal_description bolck
_exptl_crystal_F_000 548
_exptl_crystal_size_max 0.28
_exptl_crystal_size_mid 0.25
_exptl_crystal_size_min 0.20
_refine_diff_density_max 0.496
_refine_diff_density_min -0.315
_refine_diff_density_rms 0.068
_refine_ls_extinction_method none
_refine_ls_goodness_of_fit_ref 1.105
_refine_ls_hydrogen_treatment constr
_refine_ls_matrix_type full
_refine_ls_number_parameters 307
_refine_ls_number_reflns 3923
_refine_ls_number_restraints 0
_refine_ls_restrained_S_all 1.105
_refine_ls_R_factor_all 0.0385
_refine_ls_R_factor_gt 0.0313
_refine_ls_shift/su_max 0.025
_refine_ls_shift/su_mean 0.005
_refine_ls_structure_factor_coef Fsqd
_refine_ls_weighting_details 'calc w=1/[\s^2^(Fo^2^)+(0.0569P)^2^+0.7031P] where P=(Fo^2^+2Fc^2^)/3'
_refine_ls_weighting_scheme calc
_refine_ls_wR_factor_gt 0.0895
_refine_ls_wR_factor_ref 0.1106
_reflns_number_gt 3424
_reflns_number_total 3923
_reflns_threshold_expression >2sigma(I)
_cod_data_source_file c3ce00012e.txt
_cod_data_source_block CCDC915885
_cod_database_code 7209570

loop_
_symmetry_equiv_pos_as_xyz
'x, y, z'
'-x, -y, -z'

loop_
_atom_site_label
_atom_site_type_symbol
_atom_site_fract_x
_atom_site_fract_y
_atom_site_fract_z
_atom_site_U_iso_or_equiv
_atom_site_adp_type
_atom_site_occupancy
_atom_site_symmetry_multiplicity
_atom_site_calc_flag
_atom_site_refinement_flags
Zn1 Zn 0.33242(5) 0.16889(3) 0.64042(2) 0.04415(14) Uani 1 1 d .
Cl1 Cl 0.17459(14) -0.00312(9) 0.65904(9) 0.0778(3) Uani 1 1 d .
Cl2 Cl 0.55267(14) 0.14756(10) 0.73017(7) 0.0726(3) Uani 1 1 d .
C18 C 0.3929(5) 0.6957(4) 1.0775(3) 0.0573(9) Uani 1 1 d .
H18 H 0.4456 0.6897 1.1352 0.069 Uiso 1 1 calc R
N2 N 0.2149(3) 0.3407(2) 0.63079(17) 0.0371(5) Uani 1 1 d .
C23 C 0.1489(4) 0.1389(3) 1.0111(3) 0.0555(8) Uani 1 1 d .
H23 H 0.1140 0.0830 0.9767 0.067 Uiso 1 1 calc R
N4 N 0.3400(4) 0.5853(3) 1.0624(2) 0.0503(6) Uani 1 1 d .
N3 N 0.1768(3) 0.5425(2) 0.54502(18) 0.0395(5) Uani 1 1 d .
N6 N 0.2148(3) 0.3540(2) 1.01830(18) 0.0423(6) Uani 1 1 d .
C14 C 0.2635(4) 0.5962(3) 0.9792(2) 0.0416(7) Uani 1 1 d .
N5 N 0.1500(3) 0.4801(3) 0.87152(18) 0.0472(6) Uani 1 1 d .
C19 C 0.2087(4) 0.4791(3) 0.9575(2) 0.0416(7) Uani 1 1 d .
C24 C 0.1561(4) 0.2731(3) 0.9646(2) 0.0432(7) Uani 1 1 d .
N1 N 0.4056(3) 0.2680(2) 0.49228(17) 0.0407(5) Uani 1 1 d .
C13 C 0.0429(5) 0.3191(4) 0.7927(2) 0.0580(9) Uani 1 1 d .
H13A H 0.0615 0.2277 0.8004 0.070 Uiso 1 1 calc R
H13B H -0.0795 0.3318 0.7992 0.070 Uiso 1 1 calc R
C5 C 0.4974(4) 0.2201(3) 0.4264(2) 0.0527(8) Uani 1 1 d .
H5 H 0.5296 0.1339 0.4466 0.063 Uiso 1 1 calc R
C6 C 0.2531(3) 0.4292(3) 0.5425(2) 0.0351(6) Uani 1 1 d .
C10 C -0.0021(4) 0.6271(4) 0.6613(3) 0.0585(9) Uani 1 1 d .
H10 H -0.0604 0.6156 0.7238 0.070 Uiso 1 1 calc R
C25 C 0.1192(4) 0.3549(3) 0.8755(2) 0.0474(7) Uani 1 1 d .
C11 C 0.0870(4) 0.5225(3) 0.6384(2) 0.0445(7) Uani 1 1 d .
C7 C 0.1774(4) 0.6633(3) 0.4751(3) 0.0518(8) Uani 1 1 d .
H7 H 0.2375 0.6773 0.4129 0.062 Uiso 1 1 calc R
C1 C 0.3584(3) 0.3931(3) 0.4638(2) 0.0355(6) Uani 1 1 d .
C9 C -0.0020(5) 0.7423(4) 0.5928(4) 0.0698(12) Uani 1 1 d .
H9 H -0.0623 0.8105 0.6072 0.084 Uiso 1 1 calc R
C21 C 0.2487(5) 0.1749(4) 1.1558(3) 0.0650(10) Uani 1 1 d .
H21 H 0.2781 0.1408 1.2205 0.078 Uiso 1 1 calc R
C15 C 0.2365(4) 0.7154(3) 0.9112(2) 0.0489(7) Uani 1 1 d .
H15 H 0.1805 0.7202 0.8549 0.059 Uiso 1 1 calc R
C12 C 0.1132(4) 0.3945(3) 0.6900(2) 0.0402(6) Uani 1 1 d .
C2 C 0.4083(4) 0.4713(3) 0.3687(2) 0.0463(7) Uani 1 1 d .
H2 H 0.3786 0.5582 0.3498 0.056 Uiso 1 1 calc R
C3 C 0.5028(4) 0.4182(4) 0.3026(2) 0.0575(9) Uani 1 1 d .
H3 H 0.5366 0.4693 0.2385 0.069 Uiso 1 1 calc R
C4 C 0.5464(5) 0.2914(4) 0.3312(3) 0.0600(9) Uani 1 1 d .
H4 H 0.6080 0.2541 0.2870 0.072 Uiso 1 1 calc R
C20 C 0.2614(4) 0.3034(3) 1.1140(2) 0.0518(8) Uani 1 1 d .
H20 H 0.3008 0.3574 1.1486 0.062 Uiso 1 1 calc R
C17 C 0.3746(5) 0.8159(4) 1.0142(3) 0.0587(9) Uani 1 1 d .
H17 H 0.4152 0.8891 1.0280 0.070 Uiso 1 1 calc R
C8 C 0.0884(5) 0.7603(3) 0.4997(3) 0.0659(11) Uani 1 1 d .
H8 H 0.0877 0.8412 0.4530 0.079 Uiso 1 1 calc R
C22 C 0.1921(5) 0.0900(4) 1.1050(3) 0.0654(10) Uani 1 1 d .
H22 H 0.1846 0.0013 1.1358 0.078 Uiso 1 1 calc R
C16 C 0.2949(5) 0.8267(3) 0.9293(3) 0.0603(9) Uani 1 1 d .
H16 H 0.2804 0.9076 0.8847 0.072 Uiso 1 1 calc R

loop_
_atom_site_aniso_label
_atom_site_aniso_U_11
_atom_site_aniso_U_22
_atom_site_aniso_U_33
_atom_site_aniso_U_23
_atom_site_aniso_U_13
_atom_site_aniso_U_12
Zn1 0.0580(2) 0.0358(2) 0.0384(2) -0.00946(15) -0.00685(16) 0.00045(15)
Cl1 0.0865(7) 0.0394(5) 0.1055(8) -0.0109(5) -0.0286(6) -0.0090(4)
Cl2 0.0827(7) 0.0680(6) 0.0632(6) -0.0044(5) -0.0329(5) 0.0008(5)
C18 0.060(2) 0.060(2) 0.059(2) -0.0301(18) -0.0018(17) -0.0025(17)
N2 0.0422(13) 0.0383(13) 0.0336(12) -0.0138(10) -0.0062(10) -0.0019(10)
C23 0.0527(19) 0.0476(19) 0.070(2) -0.0253(17) 0.0037(17) -0.0040(15)
N4 0.0569(16) 0.0482(15) 0.0497(15) -0.0210(13) -0.0017(13) -0.0010(12)
N3 0.0368(12) 0.0376(13) 0.0492(14) -0.0175(11) -0.0132(11) 0.0017(10)
N6 0.0423(13) 0.0456(14) 0.0413(13) -0.0186(11) 0.0035(11) 0.0025(11)
C14 0.0404(15) 0.0458(17) 0.0407(16) -0.0190(13) 0.0062(13) 0.0011(13)
N5 0.0499(15) 0.0564(16) 0.0374(13) -0.0183(12) 0.0018(11) -0.0049(12)
C19 0.0412(16) 0.0493(17) 0.0365(15) -0.0181(13) 0.0041(12) -0.0001(13)
C24 0.0393(15) 0.0470(17) 0.0455(16) -0.0202(14) 0.0081(13) -0.0043(13)
N1 0.0444(13) 0.0426(14) 0.0365(12) -0.0139(11) -0.0033(10) 0.0046(11)
C13 0.057(2) 0.072(2) 0.0515(19) -0.0325(18) 0.0106(16) -0.0194(17)
C5 0.061(2) 0.0555(19) 0.0458(18) -0.0210(15) -0.0066(15) 0.0152(16)
C6 0.0380(14) 0.0360(14) 0.0337(14) -0.0121(12) -0.0088(11) -0.0008(11)
C10 0.0448(18) 0.069(2) 0.079(2) -0.046(2) -0.0166(17) 0.0100(16)
C25 0.0459(17) 0.058(2) 0.0425(17) -0.0248(15) 0.0068(13) -0.0091(14)
C11 0.0364(15) 0.0519(18) 0.0548(18) -0.0292(15) -0.0087(13) 0.0004(13)
C7 0.0550(19) 0.0392(17) 0.062(2) -0.0098(15) -0.0260(16) 0.0027(14)
C1 0.0344(14) 0.0395(15) 0.0345(14) -0.0120(12) -0.0070(11) -0.0043(11)
C9 0.052(2) 0.064(2) 0.117(4) -0.055(3) -0.036(2) 0.0203(18)
C21 0.076(3) 0.054(2) 0.061(2) -0.0109(18) -0.0065(19) 0.0076(18)
C15 0.0526(18) 0.0487(18) 0.0443(17) -0.0137(14) 0.0024(14) 0.0040(14)
C12 0.0399(15) 0.0486(17) 0.0377(15) -0.0213(13) -0.0036(12) -0.0054(13)
C2 0.0495(17) 0.0457(17) 0.0399(16) -0.0047(13) -0.0081(13) -0.0048(14)
C3 0.053(2) 0.080(3) 0.0346(16) -0.0110(16) 0.0016(14) -0.0072(18)
C4 0.056(2) 0.083(3) 0.0455(19) -0.0283(18) -0.0001(16) 0.0098(18)
C20 0.060(2) 0.0513(19) 0.0445(17) -0.0141(15) -0.0061(15) 0.0070(15)
C17 0.062(2) 0.052(2) 0.068(2) -0.0284(18) 0.0027(18) -0.0054(16)
C8 0.064(2) 0.0426(19) 0.099(3) -0.024(2) -0.036(2) 0.0118(17)
C22 0.071(2) 0.049(2) 0.072(3) -0.0109(18) -0.005(2) 0.0027(18)
C16 0.069(2) 0.0416(18) 0.065(2) -0.0116(16) 0.0091(18) 0.0038(16)

loop_
_atom_type_symbol
_atom_type_description
_atom_type_scat_dispersion_real
_atom_type_scat_dispersion_imag
_atom_type_scat_source
C C 0.0033 0.0016 'International Tables Vol C Tables 4.2.6.8 and 6.1.1.4'
H H 0.0000 0.0000 'International Tables Vol C Tables 4.2.6.8 and 6.1.1.4'
N N 0.0061 0.0033 'International Tables Vol C Tables 4.2.6.8 and 6.1.1.4'
Cl Cl 0.1484 0.1585 'International Tables Vol C Tables 4.2.6.8 and 6.1.1.4'
Zn Zn 0.2839 1.4301 'International Tables Vol C Tables 4.2.6.8 and 6.1.1.4'

loop_
_geom_angle_atom_site_label_1
_geom_angle_atom_site_label_2
_geom_angle_atom_site_label_3
_geom_angle
N2 Zn1 N1 79.71(9)
N2 Zn1 Cl1 118.56(7)
N1 Zn1 Cl1 113.78(8)
N2 Zn1 Cl2 111.04(7)
N1 Zn1 Cl2 110.48(7)
Cl1 Zn1 Cl2 117.33(4)
N4 C18 C17 124.3(3)
N4 C18 H18 117.8
C17 C18 H18 117.8
C6 N2 C12 109.2(2)
C6 N2 Zn1 112.83(18)
C12 N2 Zn1 137.9(2)
C22 C23 C24 120.8(3)
C22 C23 H23 119.6
C24 C23 H23 119.6
C14 N4 C18 116.9(3)
C6 N3 C7 132.0(3)
C6 N3 C11 107.7(2)
C7 N3 C11 120.3(3)
C19 N6 C20 132.3(3)
C19 N6 C24 106.4(2)
C20 N6 C24 121.2(3)
N4 C14 C15 122.6(3)
N4 C14 C19 119.1(3)
C15 C14 C19 118.3(3)
C19 N5 C25 106.9(3)
N5 C19 N6 110.4(3)
N5 C19 C14 123.0(3)
N6 C19 C14 126.6(3)
C25 C24 C23 137.0(3)
C25 C24 N6 105.3(3)
C23 C24 N6 117.7(3)
C5 N1 C1 118.8(3)
C5 N1 Zn1 126.1(2)
C1 N1 Zn1 115.10(18)
C12 C13 C25 114.8(3)
C12 C13 H13A 108.6
C25 C13 H13A 108.6
C12 C13 H13B 108.6
C25 C13 H13B 108.6
H13A C13 H13B 107.6
N1 C5 C4 123.3(3)
N1 C5 H5 118.3
C4 C5 H5 118.3
N2 C6 N3 108.6(2)
N2 C6 C1 119.8(2)
N3 C6 C1 131.6(3)
C9 C10 C11 119.8(4)
C9 C10 H10 120.1
C11 C10 H10 120.1
N5 C25 C24 111.0(3)
N5 C25 C13 121.8(3)
C24 C25 C13 127.1(3)
C12 C11 N3 106.1(2)
C12 C11 C10 134.7(3)
N3 C11 C10 119.2(3)
C8 C7 N3 118.6(4)
C8 C7 H7 120.7
N3 C7 H7 120.7
N1 C1 C2 120.5(3)
N1 C1 C6 112.2(2)
C2 C1 C6 127.3(3)
C10 C9 C8 120.2(3)
C10 C9 H9 119.9
C8 C9 H9 119.9
C20 C21 C22 122.2(4)
C20 C21 H21 118.9
C22 C21 H21 118.9
C16 C15 C14 118.6(3)
C16 C15 H15 120.7
C14 C15 H15 120.7
N2 C12 C11 108.4(3)
N2 C12 C13 122.3(3)
C11 C12 C13 129.3(3)
C1 C2 C3 119.0(3)
C1 C2 H2 120.5
C3 C2 H2 120.5
C4 C3 C2 120.1(3)
C4 C3 H3 120.0
C2 C3 H3 120.0
C3 C4 C5 118.3(3)
C3 C4 H4 120.9
C5 C4 H4 120.9
C21 C20 N6 118.7(3)
C21 C20 H20 120.6
N6 C20 H20 120.6
C18 C17 C16 118.6(3)
C18 C17 H17 120.7
C16 C17 H17 120.7
C7 C8 C9 122.0(4)
C7 C8 H8 119.0
C9 C8 H8 119.0
C23 C22 C21 119.3(4)
C23 C22 H22 120.4
C21 C22 H22 120.4
C17 C16 C15 119.0(3)
C17 C16 H16 120.5
C15 C16 H16 120.5

loop_
_geom_bond_atom_site_label_1
_geom_bond_atom_site_label_2
_geom_bond_distance
Zn1 N2 2.034(2)
Zn1 N1 2.085(2)
Zn1 Cl1 2.1804(10)
Zn1 Cl2 2.2080(10)
C18 N4 1.343(4)
C18 C17 1.361(5)
C18 H18 0.9300
N2 C6 1.344(4)
N2 C12 1.346(4)
C23 C22 1.350(5)
C23 C24 1.406(5)
C23 H23 0.9300
N4 C14 1.340(4)
N3 C6 1.362(4)
N3 C7 1.389(4)
N3 C11 1.394(4)
N6 C19 1.378(4)
N6 C20 1.384(4)
N6 C24 1.411(4)
C14 C15 1.393(4)
C14 C19 1.457(4)
N5 C19 1.332(4)
N5 C25 1.357(4)
C24 C25 1.366(5)
N1 C5 1.336(4)
N1 C1 1.350(4)
C13 C12 1.500(4)
C13 C25 1.502(4)
C13 H13A 0.9700
C13 H13B 0.9700
C5 C4 1.364(5)
C5 H5 0.9300
C6 C1 1.461(4)
C10 C9 1.338(6)
C10 C11 1.418(5)
C10 H10 0.9300
C11 C12 1.387(4)
C7 C8 1.359(5)
C7 H7 0.9300
C1 C2 1.387(4)
C9 C8 1.396(6)
C9 H9 0.9300
C21 C20 1.341(5)
C21 C22 1.409(6)
C21 H21 0.9300
C15 C16 1.385(5)
C15 H15 0.9300
C2 C3 1.383(5)
C2 H2 0.9300
C3 C4 1.359(5)
C3 H3 0.9300
C4 H4 0.9300
C20 H20 0.9300
C17 C16 1.375(5)
C17 H17 0.9300
C8 H8 0.9300
C22 H22 0.9300
C16 H16 0.9300
